data_1527374
loop_
_publ_author_name
'Fornasini, M.L.'
'Merlo, F.'

_publ_section_title
;
 Sui composti di formula M X2 formati dalle terre rare con lo zinco
;
_journal_name_full
;
Atti della Accademia Nazionale dei Lincei, Classe di Scienze Fisiche, 
Matematiche e Naturali, Rendiconti, Serie 8 (1, 1946-)
;
_journal_page_first 357
_journal_page_last 363
_journal_volume 43
_journal_year 1967
_chemical_formula_sum 'Sm Zn2'
_space_group_IT_number 74
_symmetry_space_group_name_Hall '-I 2b 2'
_symmetry_space_group_name_H-M 'I m m a'
_cell_angle_alpha 90
_cell_angle_beta 90
_cell_angle_gamma 90
_cell_formula_units_Z 4
_cell_length_a 4.552
_cell_length_b 7.299
_cell_length_c 7.59
_cell_volume 252.178
_citation_journal_id_ASTM AANL8V
_cod_data_source_file Fornasini_AANL8V_1967_50.cif
_cod_data_source_block Sm1Zn2
_cod_original_cell_volume 252.1781
_cod_original_formula_sum 'Sm1 Zn2'
_cod_database_code 1527374

loop_
_symmetry_equiv_pos_as_xyz
x,y,z
-x,-y+1/2,z
x,-y,-z
-x,y+1/2,-z
-x,-y,-z
x,y-1/2,-z
-x,y,z
x,-y-1/2,z
x+1/2,y+1/2,z+1/2
-x+1/2,-y+1,z+1/2
x+1/2,-y+1/2,-z+1/2
-x+1/2,y+1,-z+1/2
-x+1/2,-y+1/2,-z+1/2
x+1/2,y,-z+1/2
-x+1/2,y+1/2,z+1/2
x+1/2,-y,z+1/2

loop_
_atom_site_label
_atom_site_type_symbol
_atom_site_fract_x
_atom_site_fract_y
_atom_site_fract_z
_atom_site_occupancy
_atom_site_U_iso_or_equiv
Sm1 Sm 0 0.25 0.532 1 0.0
Zn1 Zn 0 0.054 0.166 1 0.0
